data_2201585
loop_
_publ_author_name
'Khan, Muhammad S.'
'Ahrens, Birte'
'Mahon, Mary F.'
'Male, Louise'
'Raithby, Paul R.'

_publ_section_title
;
 4,7-Bis(trimethylsilylethynyl)-2,1,3-benzothiadiazole
;
_journal_issue 11
_journal_name_full 'Acta Crystallographica Section E'
_journal_page_first o1202
_journal_page_last o1203
_journal_paper_doi 10.1107/S1600536802017993
_journal_volume 58
_journal_year 2002
_chemical_formula_iupac 'C16 H20 N2 S Si2'
_chemical_formula_moiety 'C16 H20 N2 S Si2'
_chemical_formula_sum 'C16 H20 N2 S Si2'
_chemical_formula_weight 328.58
_space_group_IT_number 14
_symmetry_cell_setting monoclinic
_symmetry_space_group_name_Hall '-P 2yn'
_symmetry_space_group_name_H-M 'P 1 21/n 1'
_audit_creation_method 'WinGX routine CIF_UPDATE'
_cell_angle_alpha 90
_cell_angle_beta 112.061(2)
_cell_angle_gamma 90
_cell_formula_units_Z 4
_cell_length_a 17.623(3)
_cell_length_b 5.7385(6)
_cell_length_c 20.089(4)
_cell_measurement_reflns_used 9092
_cell_measurement_temperature 170(2)
_cell_measurement_theta_max 25.028
_cell_measurement_theta_min 2.91
_cell_volume 1882.8(5)
_computing_cell_refinement 'HKL SCALEPACK (Otwinowski & Minor, 1997)'
_computing_data_collection 'COLLECT (Nonius, 1997)'
_computing_data_reduction 'HKL DENZO (Otwinowski & Minor, 1997) and SCALEPACK'
_computing_molecular_graphics 'ORTEP-3 for Windows (Farrugia, 1997)'
_computing_publication_material 'WinGX (Farrugia, 1999)'
_computing_structure_refinement 'SHELXL97 (Sheldrick, 1997)'
_computing_structure_solution 'SHELXS97 (Sheldrick, 1997)'
_diffrn_measured_fraction_theta_full 0.991
_diffrn_measured_fraction_theta_max 0.989
_diffrn_measurement_device_type 'Nonius KappaCCD'
_diffrn_measurement_method '116 1.9\% images'
_diffrn_radiation_type MoK\a
_diffrn_radiation_wavelength 0.71073
_diffrn_reflns_av_R_equivalents 0.0263
_diffrn_reflns_limit_h_max 20
_diffrn_reflns_limit_h_min -20
_diffrn_reflns_limit_k_max 6
_diffrn_reflns_limit_k_min -5
_diffrn_reflns_limit_l_max 22
_diffrn_reflns_limit_l_min -23
_diffrn_reflns_number 5933
_diffrn_reflns_theta_full 25
_diffrn_reflns_theta_max 25.05
_diffrn_reflns_theta_min 3.72
_diffrn_standards_decay_% 'no decay'
_diffrn_standards_interval_time 0
_diffrn_standards_number 'not applicable'
_exptl_absorpt_coefficient_mu 0.295
_exptl_absorpt_correction_type none
_exptl_crystal_colour 'pale yellow'
_exptl_crystal_density_diffrn 1.159
_exptl_crystal_density_method 'not measured'
_exptl_crystal_description plate
_exptl_crystal_F_000 696
_exptl_crystal_size_max 0.23
_exptl_crystal_size_mid 0.18
_exptl_crystal_size_min 0.09
_refine_diff_density_max 0.217
_refine_diff_density_min -0.309
_refine_ls_extinction_method none
_refine_ls_goodness_of_fit_ref 1.033
_refine_ls_hydrogen_treatment constr
_refine_ls_matrix_type full
_refine_ls_number_parameters 243
_refine_ls_number_reflns 3293
_refine_ls_number_restraints 153
_refine_ls_restrained_S_all 1.02
_refine_ls_R_factor_gt 0.0446
_refine_ls_shift/su_max 0
_refine_ls_structure_factor_coef Fsqd
_refine_ls_weighting_details 'calc w = 1/[\s^2^(Fo^2^)+(0.0503P)^2^+0.8463P] where P = (Fo^2^+2Fc^2^)/3'
_refine_ls_weighting_scheme calc
_refine_ls_wR_factor_ref 0.1161
_reflns_number_gt 2565
_reflns_number_total 3293
_reflns_threshold_expression I>2\s(I)
_cod_data_source_file ob6180.cif
_cod_data_source_block I
_cod_original_cell_volume 1882.9(5)
_cod_original_sg_symbol_H-M 'P 21/n'
_cod_database_code 2201585
_cod_database_fobs_code 2201585

loop_
_symmetry_equiv_pos_as_xyz
'x, y, z'
'-x+1/2, y+1/2, -z+1/2'
'-x, -y, -z'
'x-1/2, -y-1/2, z-1/2'

loop_
_atom_site_label
_atom_site_fract_x
_atom_site_fract_y
_atom_site_fract_z
_atom_site_U_iso_or_equiv
_atom_site_adp_type
_atom_site_calc_flag
_atom_site_refinement_flags
_atom_site_occupancy
_atom_site_disorder_assembly
_atom_site_disorder_group
_atom_site_type_symbol
S1 0.44860(4) 0.29224(11) 0.05107(3) 0.0503(2) Uani d . 1 . . S
N1 0.44050(11) 0.2923(3) -0.03182(9) 0.0428(4) Uani d . 1 . . N
N2 0.39124(11) 0.0737(3) 0.05176(10) 0.0447(5) Uani d . 1 . . N
Si2 0.18511(4) -0.59538(11) 0.08332(3) 0.0467(2) Uani d . 1 . . Si
Si1 0.43559(8) 0.4803(2) -0.29240(6) 0.0449(3) Uani d P 0.6 A 1 Si
C1 0.5337(4) 0.6211(17) -0.2390(4) 0.114(4) Uani d PU 0.6 A 1 C
H1A 0.5239 0.7489 -0.2109 0.171 Uiso calc PR 0.6 A 1 H
H1B 0.559 0.6829 -0.2713 0.171 Uiso calc PR 0.6 A 1 H
H1C 0.5704 0.5065 -0.2065 0.171 Uiso calc PR 0.6 A 1 H
C2 0.3562(3) 0.6993(6) -0.3370(2) 0.0504(10) Uani d P 0.6 A 1 C
H2A 0.3029 0.622 -0.3587 0.076 Uiso calc PR 0.6 A 1 H
H2B 0.3695 0.7787 -0.3744 0.076 Uiso calc PR 0.6 A 1 H
H2C 0.3539 0.8135 -0.3015 0.076 Uiso calc PR 0.6 A 1 H
C3 0.44912(19) 0.2761(5) -0.36059(16) 0.0712(8) Uani d PU 0.6 A 1 C
H3A 0.49 0.1575 -0.3359 0.107 Uiso calc PR 0.6 A 1 H
H3B 0.4675 0.3644 -0.3935 0.107 Uiso calc PR 0.6 A 1 H
H3C 0.3968 0.2002 -0.3878 0.107 Uiso calc PR 0.6 A 1 H
C4 0.4032(4) 0.3100(13) -0.2306(5) 0.0431(16) Uani d PU 0.6 A 1 C
C5 0.3837(7) 0.192(3) -0.1890(9) 0.037(2) Uani d PU 0.6 A 1 C
Si1' 0.48653(14) 0.3881(3) -0.26928(11) 0.0530(5) Uani d P 0.4 A 2 Si
C1' 0.4755(12) 0.7007(18) -0.2668(9) 0.165(7) Uani d PU 0.4 A 2 C
H1D 0.4921 0.7522 -0.2168 0.248 Uiso calc PR 0.4 A 2 H
H1E 0.4181 0.7435 -0.2934 0.248 Uiso calc PR 0.4 A 2 H
H1F 0.5101 0.7761 -0.2888 0.248 Uiso calc PR 0.4 A 2 H
C2' 0.5949(4) 0.3016(17) -0.2229(4) 0.088(3) Uani d P 0.4 A 2 C
H2D 0.6274 0.3628 -0.2493 0.131 Uiso calc PR 0.4 A 2 H
H2E 0.5989 0.1312 -0.2208 0.131 Uiso calc PR 0.4 A 2 H
H2F 0.6158 0.3649 -0.174 0.131 Uiso calc PR 0.4 A 2 H
C3' 0.44912(19) 0.2761(5) -0.36059(16) 0.0712(8) Uani d PU 0.4 A 2 C
H3D 0.3922 0.3254 -0.3858 0.107 Uiso calc PR 0.4 A 2 H
H3E 0.4519 0.1055 -0.3594 0.107 Uiso calc PR 0.4 A 2 H
H3F 0.483 0.337 -0.3857 0.107 Uiso calc PR 0.4 A 2 H
C4' 0.4291(7) 0.2492(17) -0.2191(7) 0.044(2) Uani d PU 0.4 A 2 C
C5' 0.4048(11) 0.157(5) -0.1790(14) 0.040(3) Uani d PU 0.4 A 2 C
C6 0.36533(14) 0.0481(4) -0.13710(12) 0.0453(5) Uani d U 1 . . C
C7 0.31601(16) -0.1439(5) -0.15841(13) 0.0607(7) Uani d U 1 A . C
H7 0.2996 -0.1948 -0.2068 0.073 Uiso calc R 1 . . H
C8 0.28854(17) -0.2695(4) -0.11123(14) 0.0612(7) Uani d U 1 . . C
H8 0.2549 -0.4025 -0.129 0.073 Uiso calc R 1 A . H
C9 0.30866(14) -0.2066(4) -0.04080(12) 0.0459(5) Uani d U 1 A . C
C10 0.36203(12) -0.0114(4) -0.01546(11) 0.0381(5) Uani d U 1 . . C
C11 0.39001(12) 0.1142(4) -0.06346(11) 0.0376(5) Uani d U 1 A . C
C12 0.27554(14) -0.3305(4) 0.00449(12) 0.0476(6) Uani d U 1 . . C
C13 0.24292(15) -0.4364(4) 0.03809(13) 0.0503(6) Uani d U 1 A . C
C14 0.1070(2) -0.7701(6) 0.01510(15) 0.0827(10) Uani d . 1 . . C
H14A 0.0736 -0.6687 -0.0242 0.124 Uiso calc R 1 . . H
H14B 0.072 -0.8461 0.0367 0.124 Uiso calc R 1 . . H
H14C 0.1337 -0.8889 -0.0036 0.124 Uiso calc R 1 . . H
C15 0.25396(19) -0.7917(6) 0.15268(17) 0.0897(11) Uani d . 1 . . C
H15A 0.2786 -0.9043 0.1301 0.135 Uiso calc R 1 . . H
H15B 0.2226 -0.8749 0.1764 0.135 Uiso calc R 1 . . H
H15C 0.2972 -0.6999 0.1883 0.135 Uiso calc R 1 . . H
C16 0.1387(3) -0.3816(6) 0.1249(2) 0.1056(13) Uani d U 1 . . C
H16A 0.1815 -0.2803 0.1572 0.158 Uiso calc R 1 . . H
H16B 0.1111 -0.4636 0.1523 0.158 Uiso calc R 1 . . H
H16C 0.0987 -0.2871 0.0874 0.158 Uiso calc R 1 . . H

loop_
_atom_site_aniso_label
_atom_site_aniso_U_11
_atom_site_aniso_U_22
_atom_site_aniso_U_33
_atom_site_aniso_U_12
_atom_site_aniso_U_13
_atom_site_aniso_U_23
S1 0.0502(4) 0.0626(4) 0.0387(3) -0.0102(3) 0.0175(3) -0.0031(3)
N1 0.0407(10) 0.0507(11) 0.0395(10) -0.0050(8) 0.0178(8) 0.0026(8)
N2 0.0443(10) 0.0540(11) 0.0393(11) 0.0015(9) 0.0196(9) 0.0058(9)
Si2 0.0546(4) 0.0489(4) 0.0423(4) -0.0157(3) 0.0248(3) 0.0006(3)
Si1 0.0462(7) 0.0526(7) 0.0425(7) -0.0010(6) 0.0243(5) 0.0128(5)
C1 0.076(4) 0.186(9) 0.070(4) -0.075(5) 0.016(3) 0.030(5)
C2 0.076(3) 0.036(2) 0.049(2) -0.0022(19) 0.035(2) 0.0023(17)
C3 0.087(2) 0.0801(19) 0.0645(18) 0.0181(16) 0.0492(17) 0.0221(15)
C4 0.045(4) 0.045(4) 0.040(4) 0.001(3) 0.018(3) 0.008(3)
C5 0.027(5) 0.050(5) 0.031(5) -0.005(4) 0.009(4) 0.005(3)
Si1' 0.0751(14) 0.0474(10) 0.0527(11) -0.0081(10) 0.0425(11) 0.0039(8)
C1' 0.32(2) 0.060(6) 0.231(17) -0.006(10) 0.239(17) 0.007(8)
C2' 0.062(4) 0.134(7) 0.068(5) -0.035(5) 0.026(4) -0.005(5)
C3' 0.087(2) 0.0801(19) 0.0645(18) 0.0181(16) 0.0492(17) 0.0221(15)
C4' 0.050(7) 0.047(6) 0.034(5) -0.001(4) 0.016(5) 0.009(4)
C5' 0.033(8) 0.057(7) 0.025(6) 0.002(6) 0.005(6) 0.006(5)
C6 0.0494(13) 0.0521(13) 0.0393(12) -0.0099(10) 0.0221(11) 0.0020(10)
C7 0.0779(18) 0.0709(17) 0.0401(13) -0.0301(14) 0.0298(13) -0.0092(12)
C8 0.0786(18) 0.0581(16) 0.0545(16) -0.0305(13) 0.0337(14) -0.0064(12)
C9 0.0509(13) 0.0468(13) 0.0458(13) -0.0049(10) 0.0249(11) 0.0075(10)
C10 0.0372(11) 0.0443(12) 0.0365(12) 0.0047(9) 0.0180(9) 0.0063(9)
C11 0.0361(11) 0.0425(12) 0.0375(12) -0.0012(9) 0.0175(9) 0.0051(9)
C12 0.0513(13) 0.0488(13) 0.0461(13) -0.0056(11) 0.0223(11) 0.0064(11)
C13 0.0558(14) 0.0509(14) 0.0476(14) -0.0070(11) 0.0234(12) 0.0049(11)
C14 0.090(2) 0.100(2) 0.0531(17) -0.0446(18) 0.0208(16) -0.0035(16)
C15 0.074(2) 0.114(3) 0.072(2) -0.0226(19) 0.0173(17) 0.0400(19)
C16 0.153(3) 0.065(2) 0.156(4) -0.025(2) 0.124(3) -0.016(2)

loop_
_atom_type_symbol
_atom_type_description
_atom_type_scat_dispersion_real
_atom_type_scat_dispersion_imag
_atom_type_scat_source
C C 0.0033 0.0016 'International Tables Vol C Tables 4.2.6.8 and 6.1.1.4'
H H 0 0 'International Tables Vol C Tables 4.2.6.8 and 6.1.1.4'
N N 0.0061 0.0033 'International Tables Vol C Tables 4.2.6.8 and 6.1.1.4'
S S 0.1246 0.1234 'International Tables Vol C Tables 4.2.6.8 and 6.1.1.4'
Si Si 0.0817 0.0704 'International Tables Vol C Tables 4.2.6.8 and 6.1.1.4'

loop_
_geom_angle_atom_site_label_1
_geom_angle_atom_site_label_2
_geom_angle_atom_site_label_3
_geom_angle
_geom_angle_publ_flag
N2 S1 N1 101.28(9) yes
C11 N1 S1 105.85(14) no
C10 N2 S1 106.18(14) no
C14 Si2 C16 111.54(18) no
C14 Si2 C13 107.53(12) no
C16 Si2 C13 108.45(12) no
C14 Si2 C15 109.06(16) no
C16 Si2 C15 110.00(19) no
C13 Si2 C15 110.24(13) no
C4 Si1 C2 108.7(2) no
C4 Si1 C1 107.6(3) no
C2 Si1 C1 111.0(3) no
C4 Si1 C3 108.5(3) no
C2 Si1 C3 110.53(16) no
C1 Si1 C3 110.4(3) no
C5 C4 Si1 178.0(7) yes
C4 C5 C6 176.7(9) yes
C1' Si1' C2' 110.7(7) no
C1' Si1' C4' 109.0(5) no
C2' Si1' C4' 106.4(4) no
Si1' C1' H1D 109.5 no
Si1' C1' H1E 109.5 no
H1D C1' H1E 109.5 no
Si1' C1' H1F 109.5 no
H1D C1' H1F 109.5 no
H1E C1' H1F 109.5 no
Si1' C2' H2D 109.5 no
Si1' C2' H2E 109.5 no
H2D C2' H2E 109.5 no
Si1' C2' H2F 109.5 no
H2D C2' H2F 109.5 no
H2E C2' H2F 109.5 no
C5' C4' Si1' 169.4(12) yes
C4' C5' C6 172.8(16) yes
C7 C6 C5' 124.3(12) no
C7 C6 C11 116.6(2) no
C5' C6 C11 118.0(11) no
C7 C6 C5 121.2(7) no
C11 C6 C5 121.8(7) no
C6 C7 C8 122.6(2) no
C6 C7 H7 118.7 no
C8 C7 H7 118.7 no
C9 C8 C7 122.5(2) no
C9 C8 H8 118.8 no
C7 C8 H8 118.8 no
C8 C9 C10 117.03(19) no
C8 C9 C12 120.9(2) no
C10 C9 C12 122.1(2) no
N2 C10 C9 126.57(19) no
N2 C10 C11 113.28(19) no
C9 C10 C11 120.15(19) no
N1 C11 C6 125.49(18) no
N1 C11 C10 113.42(19) no
C6 C11 C10 121.09(19) no
C13 C12 C9 175.4(3) yes
C12 C13 Si2 175.4(2) yes
Si2 C14 H14A 109.5 no
Si2 C14 H14B 109.5 no
H14A C14 H14B 109.5 no
Si2 C14 H14C 109.5 no
H14A C14 H14C 109.5 no
H14B C14 H14C 109.5 no
Si2 C15 H15A 109.5 no
Si2 C15 H15B 109.5 no
H15A C15 H15B 109.5 no
Si2 C15 H15C 109.5 no
H15A C15 H15C 109.5 no
H15B C15 H15C 109.5 no
Si2 C16 H16A 109.5 no
Si2 C16 H16B 109.5 no
H16A C16 H16B 109.5 no
Si2 C16 H16C 109.5 no
H16A C16 H16C 109.5 no
H16B C16 H16C 109.5 no

loop_
_geom_bond_atom_site_label_1
_geom_bond_atom_site_label_2
_geom_bond_site_symmetry_2
_geom_bond_distance
_geom_bond_publ_flag
S1 N2 . 1.6141(19) yes
S1 N1 . 1.6169(19) yes
N1 C11 . 1.348(3) yes
N2 C10 . 1.344(3) yes
Si2 C14 . 1.833(3) no
Si2 C16 . 1.840(3) no
Si2 C13 . 1.842(2) yes
Si2 C15 . 1.847(3) no
Si1 C4 . 1.832(10) yes
Si1 C2 . 1.843(4) no
Si1 C1 . 1.844(6) no
Si1 C3 . 1.885(3) no
C1 H1A . 0.9800 no
C1 H1B . 0.9800 no
C1 H1C . 0.9800 no
C2 H2A . 0.9800 no
C2 H2B . 0.9800 no
C2 H2C . 0.9800 no
C3 H3A . 0.9800 no
C3 H3B . 0.9800 no
C3 H3C . 0.9800 no
C4 C5 . 1.219(19) yes
C5 C6 . 1.460(18) yes
Si1' C1' . 1.808(11) no
Si1' C2' . 1.851(8) no
Si1' C4' . 1.855(14) yes
C1' H1D . 0.9800 no
C1' H1E . 0.9800 no
C1' H1F . 0.9800 no
C2' H2D . 0.9800 no
C2' H2E . 0.9800 no
C2' H2F . 0.9800 no
C4' C5' . 1.17(3) yes
C5' C6 . 1.42(3) yes
C6 C7 . 1.369(3) yes
C6 C11 . 1.428(3) yes
C7 C8 . 1.413(3) yes
C7 H7 . 0.9500 no
C8 C9 . 1.371(3) yes
C8 H8 . 0.9500 no
C9 C10 . 1.428(3) yes
C9 C12 . 1.440(3) yes
C10 C11 . 1.432(3) yes
C12 C13 . 1.203(3) yes
C14 H14A . 0.9800 no
C14 H14B . 0.9800 no
C14 H14C . 0.9800 no
C15 H15A . 0.9800 no
C15 H15B . 0.9800 no
C15 H15C . 0.9800 no
C16 H16A . 0.9800 no
C16 H16B . 0.9800 no
C16 H16C . 0.9800 no

loop_
_geom_torsion_atom_site_label_1
_geom_torsion_atom_site_label_2
_geom_torsion_atom_site_label_3
_geom_torsion_atom_site_label_4
_geom_torsion
_geom_torsion_publ_flag
N2 S1 N1 C11 0.35(16) yes
N1 S1 N2 C10 -0.16(16) yes
C2 Si1 C4 C5 18E1(10) no
C1 Si1 C4 C5 -7E1(3) no
C3 Si1 C4 C5 5E1(3) no
Si1 C4 C5 C6 3E1(6) no
C1' Si1' C4' C5' -103(9) no
C2' Si1' C4' C5' 17(9) no
Si1' C4' C5' C6 -179(12) no
C4' C5' C6 C7 6E1(2) no
C4' C5' C6 C11 -14E1(2) no
C4' C5' C6 C5 -28(14) no
C4 C5 C6 C7 -12E1(3) no
C4 C5 C6 C5' -1E1(2) no
C4 C5 C6 C11 7E1(3) no
C5' C6 C7 C8 169.6(8) no
C11 C6 C7 C8 1.5(4) no
C5 C6 C7 C8 -171.7(6) no
C6 C7 C8 C9 0.7(5) yes
C7 C8 C9 C10 -2.5(4) no
C7 C8 C9 C12 176.3(3) no
S1 N2 C10 C9 179.67(18) no
S1 N2 C10 C11 -0.1(2) no
C8 C9 C10 N2 -177.7(2) yes
C12 C9 C10 N2 3.6(3) no
C8 C9 C10 C11 2.0(3) no
C12 C9 C10 C11 -176.7(2) no
S1 N1 C11 C6 -179.93(19) no
S1 N1 C11 C10 -0.4(2) no
C7 C6 C11 N1 177.6(2) yes
C5' C6 C11 N1 8.8(9) no
C5 C6 C11 N1 -9.2(6) no
C7 C6 C11 C10 -1.9(3) no
C5' C6 C11 C10 -170.7(8) no
C5 C6 C11 C10 171.3(5) no
N2 C10 C11 N1 0.4(3) no
C9 C10 C11 N1 -179.41(19) no
N2 C10 C11 C6 179.88(19) no
C9 C10 C11 C6 0.1(3) no
C8 C9 C12 C13 -33(3) no
C10 C9 C12 C13 145(3) no
C9 C12 C13 Si2 -14(6) no
C14 Si2 C13 C12 38(3) no
C16 Si2 C13 C12 -83(3) no
C15 Si2 C13 C12 157(3) no
